data_2001954
loop_
_publ_author_name
'Rib\'ar, B.'
'Stankovi\'c, S.'
'M\'esz\'aros, C.'
'Miljkovi\'c, D.'
'Pejanovi\'c, V.'
'Petrovi\'c, J.'

_publ_section_title
;
 Structure of 3-methoxy-6\a,17\b-dihydroxyestra-1,3,5(10)-trien-7-one
 oxime
;
_journal_issue 2
_journal_name_full 'Acta Crystallographica Section C'
_journal_page_first 270
_journal_page_last 273
_journal_paper_doi 10.1107/S0108270192003007
_journal_volume 49
_journal_year 1993
_chemical_formula_sum 'C19 H25 N O4'
_chemical_formula_weight 331.41
_space_group_crystal_system monoclinic
_space_group_IT_number 4
_space_group_name_Hall 'P 2yb'
_space_group_name_H-M_alt 'P 1 21 1'
_cell_angle_alpha 90
_cell_angle_beta 100.980(10)
_cell_angle_gamma 90
_cell_formula_units_Z 4
_cell_length_a 14.950(2)
_cell_length_b 9.2480(10)
_cell_length_c 12.5970(10)
_cell_volume 1709.7(3)
_diffrn_radiation_type Mo
_diffrn_radiation_wavelength 0.7107
_exptl_absorpt_coefficient_mu 0.053
_exptl_crystal_density_diffrn 1.283
_exptl_crystal_F_000 708
_cod_data_source_file ka0015.cif
_cod_data_source_block ka0015_structure_1_of_1
_cod_original_cell_volume 1709.7(5)
_cod_original_formula_sum 'C19 H25 N1 O4'
_cod_database_code 2001954

loop_
_space_group_symop_id
_space_group_symop_operation_xyz
1 x,y,z
2 -x,y+1/2,-z

loop_
_atom_site_label
_atom_site_fract_x
_atom_site_fract_y
_atom_site_fract_z
_atom_site_U_iso_or_equiv
C(1) .9188(3) .1626(6) .4350(4) .0390(10)
C(2) .8316(3) .1323(5) .4491(3) .0350(10)
C(3) .7818(3) .0261(5) .3883(3) .0290(10)
C(4) .8226(3) -.0557(5) .3168(3) .0280(10)
C(5) .9099(3) -.0249(5) .3033(3) .0260(10)
C(6) .9450(3) -.1072(5) .2150(3) .0290(10)
C(7) 1.0460(3) -.0837(5) .2174(3) .0280(10)
C(8) 1.1029(3) -.0163(5) .3157(3) .0260(10)
C(9) 1.0541(3) .1266(5) .3400(3) .0300(10)
C(10) .9599(3) .0876(5) .3607(3) .0290(10)
C(11) 1.1093(3) .2211(6) .4273(4) .0400(10)
C(12) 1.2084(3) .2433(5) .4121(4) .0390(10)
C(13) 1.2546(3) .0990(5) .4041(3) .0300(10)
C(14) 1.2022(3) .0133(5) .3082(3) .0280(10)
C(15) 1.2652(3) -.1126(6) .2955(4) .0360(10)
C(16) 1.3625(3) -.0449(6) .3272(4) .0470(10)
C(17) 1.3479(3) .1078(6) .3689(4) .0360(10)
C(18) 1.2668(3) .0157(6) .5121(3) .0410(10)
C(19) .6467(3) .0769(7) .4581(4) .0520(10)
N 1.0865(2) -.1156(5) .1395(3) .0360(10)
O(1) .6928(2) -.0053 .3894(2) .0360(10)
O(2) .8897(2) -.0626(4) .1155(2) .0420(10)
O(3) 1.0253(2) -.1812(4) .0504(2) .0430(10)
O(4) 1.4229(2) .1493(5) .4515(3) .0510(10)
H(02) .9045(3) -.1061(3) .0593(3) ?
H(03) 1.0561(3) -.2144(5) .0090(3) ?
H(04) 1.4241(3) .2612(5) .4366(3) ?
C(1B) .3615(3) .2479(5) .0843(4) .0380(10)
C(2B) .2704(3) .2742(6) .0774(4) .0430(10)
C(3B) .2421(3) .3877(5) .1349(3) .0340(10)
C(4B) .3059(3) .4753(5) .1983(3) .0330(10)
C(5B) .3985(3) .4445(5) .2071(3) .0300(10)
C(6B) .4681(3) .5347(6) .2794(3) .0380(10)
C(7B) .5507(3) .5627(5) .2277(3) .0320(10)
C(8B) .5813(3) .4448(5) .1581(3) .0340(10)
C(9B) .5297(3) .3023(5) .1682(3) .0310(10)
C(10B) .4277(3) .3303(5) .1510(3) .0310(10)
C(11B) .5569(3) .1826(6) .0957(4) .0420(10)
C(12B) .6598(5) .1586(5) .1158(4) .0380(10)
C(13B) .7108(3) .3005(5) .1045(3) .0330(10)
C(14B) .6833(3) .4135(5) .1823(3) .0330(10)
C(15B) .7545(3) .5345(6) .1835(4) .0400(10)
C(16B) .8409(3) .4539(7) .1668(5) .056(2)
C(17B) .8140(3) .2940(6) .1486(4) .0410(10)
C(18B) .6932(4) .3478(6) -.0153(3) .0450(10)
C(19B) .1168(3) .5230(7) .1766(5) .059(2)
N(B) .5955(3) .6801(5) .2378(3) .0430(10)
O(1B) .1491(2) .4034(4) .1223(3) .0470(10)
O(2B) .4968(2) .4576(5) .3806(2) .0550(10)
O(3B) .5615(2) .7826(5) .3043(4) .0630(10)
O(4B) .8672(2) .2265(5) .0800(3) .0570(10)
H(02B) .5097(3) .5246(5) .4415(3) ?
H(03B) .6023(3) .8568(5) .3215(3) ?
H(04B) .8738(3) .1223(5) .0970(3) ?
H(1) .957 .246 .484 ?
H(2) .803 .194 .507 ?
H(4) .785 -.142 .271 ?
H(6) .941 -.223 .227 ?
H(8) 1.107 -.093 .381 ?
H(9) 1.047 .195 .269 ?
H(111) 1.076 .324 .430 ?
H(112) 1.113 .166 .504 ?
H(121) 1.246 .306 .478 ?
H(122) 1.206 .301 .337 ?
H(14) 1.188 .073 .233 ?
H(151 1.257 -.200 .349 ?
H(152) 1.253 -.151 .213 ?
H(161) 1.395 -.040 .257 ?
H(162) 1.404 -.108 .390 ?
H(17) 1.347 .193 .310 ?
H(181) 1.202 .008 .537 ?
H(182) 1.314 .075 .573 ?
H(183) 1.293 -.092 .503 ?
H(191) .577 .039 .449 ?
H(192) .647 .179 .435 ?
H(193) .681 .066 .541 ?
H(1B) .382 .162 .036 ?
H(2B) .221 .208 .025 ?
H(4B) .285 .569 .239 ?
H(6B) .438 .638 .292 ?
H(8B) .565 .489 .077 ?
H(9B) .551 .262 .250 ?
H(11B1) .524 .083 .110 ?
H(11B2) .535 .215 .012 ?
H(12B1) .682 .117 .197 ?
H(12B2) .675 .081 .058 ?
H(14B) .687 .379 .265 ?
H(15B1) .764 .596 .258 ?
H(15B2) .733 .606 .116 ?
H(16B3) .868 .498 .100 ?
H(16B4) .891 .464 .241 ?
H(17B) .829 .226 .219 ?
H(18B1) .730 .447 -.023 ?
H(18B2) .621 .366 -.042 ?
H(18B3) .715 .265 -.065 ?
H(19B1) .043 .520 .159 ?
H(19B2) .141 .623 .147 ?
H(19B3) .140 .516 .263 ?

loop_
_geom_angle_atom_site_label_1
_geom_angle_atom_site_label_2
_geom_angle_atom_site_label_3
_geom_angle
C(2) C(1) C(10) 122.2(4)
C(1) C(2) C(3) 119.9(4)
C(2) C(3) C(4) 119.2(4)
C(2) C(3) O(1) 124.9(4)
C(4) C(3) O(1) 115.9(4)
C(3) C(4) C(5) 120.4(4)
C(4) C(5) C(6) 117.0(4)
C(4) C(5) C(10) 121.0(4)
C(6) C(5) C(10) 121.7(4)
C(5) C(6) C(7) 113.2(4)
C(5) C(6) O(2) 106.0(3)
C(7) C(6) O(2) 112.6(3)
C(6) C(7) C(8) 118.8(4)
C(6) C(7) N 124.3(4)
C(8) C(7) N 116.9(4)
C(7) C(8) C(9) 107.5(3)
C(7) C(8) C(14) 115.4(4)
C(9) C(8) C(14) 110.8(3)
C(8) C(9) C(10) 108.3(3)
C(8) C(9) C(11) 114.7(4)
C(10) C(9) C(11) 113.9(4)
C(2B) C(1B) C(10B) 121.6(4)
C(1B) C(2B) C(3B) 120.0(5)
C(2B) C(3B) C(4B) 120.0(4)
C(2B) C(3B) O(1B) 114.9(4)
C(4B) C(3B) O(1B) 125.1(4)
C(3B) C(4B) C(5B) 119.4(4)
C(4B) C(5B) C(6B) 119.8(4)
C(4B) C(5B) C(10B) 121.2(4)
C(6B) C(5B) C(10B) 119.0(4)
C(5B) C(6B) C(7B) 111.1(4)
C(5B) C(6B) O(2B) 108.4(4)
C(7B) C(6B) O(2B) 109.3(4)
C(6B) C(7B) C(8B) 118.8(4)
C(6B) C(7B) N(B) 123.9(4)
C(8B) C(7B) N(B) 117.4(4)
C(7B) C(8B) C(9B) 110.7(3)
C(7B) C(8B) C(14B) 114.8(4)
C(9B) C(8B) C(14B) 108.5(3)
C(8B) C(9B) C(10B) 110.2(3)
C(8B) C(9B) C(11B) 111.9(4)
C(10B) C(9B) C(11B) 114.2(4)
C(1) C(10) C(5) 117.1(4)
C(1) C(10) C(9) 122.4(4)
C(5) C(10) C(9) 120.5(4)
C(9) C(11) C(12) 112.9(4)
C(11) C(12) C(13) 110.6(4)
C(12) C(13) C(14) 109.7(4)
C(12) C(13) C(17) 114.9(4)
C(12) C(13) C(18) 111.1(4)
C(14) C(13) C(17) 98.9(3)
C(14) C(13) C(18) 113.2(4)
C(17) C(13) C(18) 108.5(4)
C(8) C(14) C(13) 113.6(4)
C(8) C(14) C(15) 119.7(4)
C(13) C(14) C(15) 104.2(4)
C(14) C(15) C(16) 103.3(4)
C(15) C(16) C(17) 105.6(4)
C(13) C(17) C(16) 104.2(4)
C(13) C(17) O(4) 115.6(4)
C(16) C(17) O(4) 110.7(4)
C(7) N O(3) 111.8(4)
C(3) O(1) C(19) 118.6(3)
C(1B) C(10B) C(5B) 117.8(4)
C(1B) C(10B) C(9B) 124.7(4)
C(5B) C(10B) C(9B) 117.5(4)
C(9B) C(11B) C(12B) 112.2(4)
C(11B) C(12B) C(13B) 111.2(4)
C(12B) C(13B) C(14B) 108.8(4)
C(12B) C(13B) C(17B) 114.5(4)
C(12B) C(13B) C(18B) 109.7(4)
C(14B) C(13B) C(17B) 99.6(3)
C(14B) C(13B) C(18B) 114.4(4)
C(17B) C(13B) C(18B) 109.7(4)
C(8B) C(14B) C(13B) 112.3(4)
C(8B) C(14B) C(15B) 121.8(4)
C(13B) C(14B) C(15B) 103.4(4)
C(14B) C(15B) C(16B) 104.0(4)
C(15B) C(16B) C(17B) 106.5(4)
C(13B) C(17B) C(16B) 103.4(4)
C(13B) C(17B) O(4B) 115.8(4)
C(16B) C(17B) O(4B) 110.6(4)
C(7B) N(B) O(3B) 112.9(4)
C(3B) O(1B) C(19B) 116.8(4)

loop_
_geom_bond_atom_site_label_1
_geom_bond_atom_site_label_2
_geom_bond_distance
C(1) C(2) 1.378(6)
C(2) C(3) 1.374(5)
C(3) C(4) 1.402(5)
C(4) C(5) 1.378(6)
C(1) C(10) 1.398(6)
C(5) C(10) 1.399(5)
C(5) C(6) 1.521(5)
C(6) C(7) 1.520(5)
C(7) C(8) 1.498(4)
C(8) C(9) 1.568(6)
C(8) C(14) 1.530(5)
C(9) C(10) 1.524(6)
C(9) C(11) 1.519(5)
C(11) C(12) 1.543(6)
C(1B) C(2B) 1.370(5)
C(2B) C(3B) 1.386(6)
C(3B) C(4B) 1.383(5)
C(4B) C(5B) 1.397(5)
C(1B) C(10B) 1.396(5)
C(5B) C(10B) 1.387(6)
C(5B) C(6B) 1.499(5)
C(6B) C(7B) 1.524(6)
C(7B) C(8B) 1.523(5)
C(8B) C(9B) 1.544(6)
C(8B) C(14B) 1.525(5)
C(9B) C(10B) 1.521(5)
C(9B) C(11B) 1.538(6)
C(11B) C(12B) 1.527(5)
C(12) C(13) 1.515(6)
C(13) C(14) 1.530(5)
C(13) C(17) 1.544(6)
C(13) C(18) 1.544(5)
C(14) C(15) 1.525(6)
C(15) C(16) 1.564(5)
C(16) C(17) 1.537(7)
C(17) O(4) 1.429(5)
C(6) O(2) 1.425(3)
C(19) O(1) 1.424(5)
C(3) O(1) 1.365(4)
C(7) N 1.282(6)
N O(3) 1.440(4)
C(12B) C(13B) 1.538(6)
C(13B) C(14B) 1.541(5)
C(13B) C(17B) 1.538(6)
C(13B) C(18B) 1.545(4)
C(14B) C(15B) 1.543(6)
C(15B) C(16B) 1.540(6)
C(16B) C(17B) 1.538(7)
C(17B) O(4B) 1.425(6)
C(6B) O(2B) 1.452(4)
C(19B) O(1B) 1.432(6)
C(3B) O(1B) 1.377(4)
C(7B) N(B) 1.269(5)
N(B) O(3B) 1.422(6)
